data_7160704
loop_
_publ_author_name
'Strunin, Daniil'
'Pak, Alexandra'
'Khakina, Ekaterina'
'Solov'eva, Svetlana'
'Nelyubina, Yulia'
'Nikovskiy, Igor'

_publ_section_title
;
 Unlocking iminodioxocines and amine-bis(phenols) <i>via</i> sterically
 guided ammonia condensation: a shortcut to tunable ONO pincer ligands.
;
_journal_issue 36
_journal_name_full 'Organic &amp; biomolecular chemistry'
_journal_page_first 8332
_journal_page_last 8340
_journal_paper_doi 10.1039/d5ob01127b
_journal_volume 23
_journal_year 2025
_chemical_formula_moiety 'C42 H53 N O2'
_chemical_formula_sum 'C42 H53 N O2'
_chemical_formula_weight 603.85
_space_group_crystal_system triclinic
_space_group_IT_number 2
_space_group_name_Hall '-P 1'
_space_group_name_H-M_alt 'P -1'
_atom_sites_solution_hydrogens mixed
_atom_sites_solution_primary dual
_audit_creation_date 2025-06-19
_audit_creation_method
;
Olex2 1.5
(compiled 2025.04.05 svn.rf049d14d for OlexSys, GUI svn.r7217)
;
_audit_update_record
;
2025-06-19 deposited with the CCDC.	2025-08-27 downloaded from the CCDC.
;
_cell_angle_alpha 106.343(4)
_cell_angle_beta 94.889(4)
_cell_angle_gamma 97.001(4)
_cell_formula_units_Z 2
_cell_length_a 9.5731(16)
_cell_length_b 13.252(2)
_cell_length_c 15.012(3)
_cell_measurement_reflns_used 2291
_cell_measurement_temperature 120
_cell_measurement_theta_max 29.20
_cell_measurement_theta_min 2.43
_cell_volume 1799.5(5)
_computing_molecular_graphics 'Olex2 1.5 (Dolomanov et al., 2009)'
_computing_publication_material 'Olex2 1.5 (Dolomanov et al., 2009)'
_computing_structure_refinement 'XL  (Sheldrick, 2008)'
_computing_structure_solution 'SHELXT 2014/4 (Sheldrick, 2014)'
_diffrn_ambient_temperature 120
_diffrn_measured_fraction_theta_full 1.000
_diffrn_measured_fraction_theta_max 0.999
_diffrn_measurement_device_type 'Bruker APEX-II CCD'
_diffrn_measurement_method '\f and \w scans'
_diffrn_radiation_type MoK\a
_diffrn_radiation_wavelength 0.71073
_diffrn_reflns_av_R_equivalents 0.0820
_diffrn_reflns_av_unetI/netI 0.1237
_diffrn_reflns_Laue_measured_fraction_full 1.000
_diffrn_reflns_Laue_measured_fraction_max 0.999
_diffrn_reflns_limit_h_max 12
_diffrn_reflns_limit_h_min -12
_diffrn_reflns_limit_k_max 17
_diffrn_reflns_limit_k_min -17
_diffrn_reflns_limit_l_max 19
_diffrn_reflns_limit_l_min -19
_diffrn_reflns_number 20745
_diffrn_reflns_point_group_measured_fraction_full 1.000
_diffrn_reflns_point_group_measured_fraction_max 0.999
_diffrn_reflns_theta_full 25.242
_diffrn_reflns_theta_max 28.000
_diffrn_reflns_theta_min 2.160
_exptl_absorpt_coefficient_mu 0.067
_exptl_absorpt_correction_T_max 0.7461
_exptl_absorpt_correction_T_min 0.6283
_exptl_absorpt_correction_type multi-scan
_exptl_absorpt_process_details
;
SADABS-2008/1 (Bruker,2008) was used for absorption correction.
wR2(int) was 0.0638 before and 0.0530 after correction.
The Ratio of minimum to maximum transmission is 0.8421.
The \l/2 correction factor is 0.0015.
;
_exptl_crystal_colour 'clear yellowish colourless'
_exptl_crystal_colour_lustre clear
_exptl_crystal_colour_modifier yellowish
_exptl_crystal_colour_primary colourless
_exptl_crystal_density_diffrn 1.114
_exptl_crystal_description plate
_exptl_crystal_F_000 656
_exptl_crystal_size_max 0.4
_exptl_crystal_size_mid 0.3
_exptl_crystal_size_min 0.05
_refine_diff_density_max 0.272
_refine_diff_density_min -0.281
_refine_diff_density_rms 0.052
_refine_ls_extinction_method none
_refine_ls_goodness_of_fit_ref 0.952
_refine_ls_hydrogen_treatment constr
_refine_ls_matrix_type full
_refine_ls_number_parameters 418
_refine_ls_number_reflns 8704
_refine_ls_number_restraints 0
_refine_ls_restrained_S_all 0.952
_refine_ls_R_factor_all 0.1391
_refine_ls_R_factor_gt 0.0602
_refine_ls_shift/su_max 0.000
_refine_ls_shift/su_mean 0.000
_refine_ls_structure_factor_coef Fsqd
_refine_ls_weighting_details 'w=1/[\s^2^(Fo^2^)+(0.0573P)^2^] where P=(Fo^2^+2Fc^2^)/3'
_refine_ls_weighting_scheme calc
_refine_ls_wR_factor_gt 0.1204
_refine_ls_wR_factor_ref 0.1516
_reflns_Friedel_coverage 0.000
_reflns_number_gt 4451
_reflns_number_total 8704
_reflns_threshold_expression 'I > 2\s(I)'
_cod_data_source_file d5ob01127b2.cif
_cod_data_source_block 5bOx
_cod_depositor_comments 'Adding full bibliography for 7160703--7160705.cif.'
_cod_database_code 7160704
_shelxl_version_number 2014/6
_shelx_space_group_comment
;
The symmetry employed for this shelxl refinement is uniquely defined
by the following loop, which should always be used as a source of
symmetry information in preference to the above space-group names.
They are only intended as comments.
;
_shelx_estimated_absorpt_t_max 0.997
_shelx_estimated_absorpt_t_min 0.974
_olex2_refinement_description
;
1. Fixed Uiso
 At 1.2 times of:
  All C(H) groups, All O(H) groups
 At 1.5 times of:
  All C(H,H,H) groups
2.a Riding coordinates:
 O1(H1A), O2(H2)
2.b Ternary CH refined with riding coordinates:
 C1(H1)
2.c Aromatic/amide H refined with riding coordinates:
 C5(H5), C7(H7), C20(H20), C22(H22), C32(H32), C33(H33), C34(H34), C35(H35),
 C36(H36), C38(H38), C39(H39), C40(H40), C41(H41), C42(H42)
2.d Idealised Me refined as rotating group:
 C9(H9A,H9B,H9C), C10(H10A,H10B,H10C), C11(H11A,H11B,H11C), C13(H13A,H13B,
 H13C), C14(H14A,H14B,H14C), C15(H15A,H15B,H15C), C24(H24A,H24B,H24C), C25(H25A,
 H25B,H25C), C26(H26A,H26B,H26C), C28(H28A,H28B,H28C), C29(H29A,H29B,H29C),
 C30(H30A,H30B,H30C)
;
_olex2_submission_special_instructions 'No special instructions were received'

loop_
_space_group_symop_operation_xyz
'x, y, z'
'-x, -y, -z'

loop_
_atom_site_label
_atom_site_type_symbol
_atom_site_fract_x
_atom_site_fract_y
_atom_site_fract_z
_atom_site_U_iso_or_equiv
_atom_site_adp_type
_atom_site_occupancy
_atom_site_site_symmetry_order
_atom_site_calc_flag
_atom_site_refinement_flags_posn
_atom_site_refinement_flags_adp
_atom_site_refinement_flags_occupancy
_atom_site_disorder_assembly
_atom_site_disorder_group
C1 C 0.5059(2) 0.40799(17) 0.65544(15) 0.0192(5) Uani 1 1 d . . . . .
H1 H 0.4231 0.3721 0.6069 0.023 Uiso 1 1 calc R U . . .
N1 N 0.56442(18) 0.32441(15) 0.68843(13) 0.0207(4) Uani 1 1 d . . . . .
O1 O 0.68170(15) 0.54067(13) 0.82640(11) 0.0284(4) Uani 1 1 d . . . . .
H1A H 0.7033 0.4814 0.7754 0.034 Uiso 1 1 d R U . . .
C2 C 0.4499(2) 0.48204(17) 0.73754(15) 0.0174(5) Uani 1 1 d . . . . .
O2 O 0.77486(16) 0.25552(13) 0.76414(11) 0.0301(4) Uani 1 1 d . . . . .
H2 H 0.7215 0.3061 0.7427 0.036 Uiso 1 1 d R U . . .
C3 C 0.5377(2) 0.54450(18) 0.81783(15) 0.0191(5) Uani 1 1 d . . . . .
C4 C 0.4842(2) 0.61386(17) 0.89239(15) 0.0180(5) Uani 1 1 d . . . . .
C5 C 0.3376(2) 0.61139(18) 0.88311(15) 0.0197(5) Uani 1 1 d . . . . .
H5 H 0.2982 0.6567 0.9324 0.024 Uiso 1 1 calc R U . . .
C6 C 0.2449(2) 0.54632(18) 0.80571(15) 0.0178(5) Uani 1 1 d . . . . .
C7 C 0.3044(2) 0.48379(17) 0.73311(15) 0.0187(5) Uani 1 1 d . . . . .
H7 H 0.2443 0.4408 0.6786 0.022 Uiso 1 1 calc R U . . .
C8 C 0.5816(2) 0.68754(18) 0.97845(15) 0.0210(5) Uani 1 1 d . . . . .
C9 C 0.4971(2) 0.7549(2) 1.04871(17) 0.0321(6) Uani 1 1 d . . . . .
H9A H 0.4455 0.7983 1.0185 0.048 Uiso 1 1 calc R U . . .
H9B H 0.5623 0.8014 1.1024 0.048 Uiso 1 1 calc R U . . .
H9C H 0.4294 0.7079 1.0701 0.048 Uiso 1 1 calc R U . . .
C10 C 0.6871(2) 0.76548(19) 0.94876(17) 0.0274(6) Uani 1 1 d . . . . .
H10A H 0.7460 0.7254 0.9056 0.041 Uiso 1 1 calc R U . . .
H10B H 0.7477 0.8130 1.0042 0.041 Uiso 1 1 calc R U . . .
H10C H 0.6347 0.8077 0.9175 0.041 Uiso 1 1 calc R U . . .
C11 C 0.6626(3) 0.6235(2) 1.03060(17) 0.0312(6) Uani 1 1 d . . . . .
H11A H 0.5947 0.5760 1.0514 0.047 Uiso 1 1 calc R U . . .
H11B H 0.7238 0.6725 1.0851 0.047 Uiso 1 1 calc R U . . .
H11C H 0.7208 0.5812 0.9886 0.047 Uiso 1 1 calc R U . . .
C12 C 0.0829(2) 0.54371(18) 0.80404(15) 0.0207(5) Uani 1 1 d . . . . .
C13 C 0.0013(2) 0.4606(2) 0.71708(17) 0.0323(6) Uani 1 1 d . . . . .
H13A H 0.0264 0.3904 0.7147 0.048 Uiso 1 1 calc R U . . .
H13B H 0.0260 0.4790 0.6610 0.048 Uiso 1 1 calc R U . . .
H13C H -0.1009 0.4589 0.7198 0.048 Uiso 1 1 calc R U . . .
C14 C 0.0365(2) 0.5148(2) 0.89029(17) 0.0297(6) Uani 1 1 d . . . . .
H14A H -0.0660 0.5140 0.8901 0.045 Uiso 1 1 calc R U . . .
H14B H 0.0865 0.5677 0.9472 0.045 Uiso 1 1 calc R U . . .
H14C H 0.0595 0.4443 0.8887 0.045 Uiso 1 1 calc R U . . .
C15 C 0.0443(2) 0.6526(2) 0.80447(18) 0.0309(6) Uani 1 1 d . . . . .
H15A H 0.0723 0.6697 0.7485 0.046 Uiso 1 1 calc R U . . .
H15B H 0.0942 0.7069 0.8605 0.046 Uiso 1 1 calc R U . . .
H15C H -0.0583 0.6508 0.8047 0.046 Uiso 1 1 calc R U . . .
C16 C 0.4949(2) 0.22936(18) 0.66638(15) 0.0203(5) Uani 1 1 d . . . . .
C17 C 0.5475(2) 0.14871(18) 0.70592(15) 0.0204(5) Uani 1 1 d . . . . .
C18 C 0.6852(2) 0.16506(18) 0.75435(16) 0.0223(5) Uani 1 1 d . . . . .
C19 C 0.7296(2) 0.08752(18) 0.79373(15) 0.0213(5) Uani 1 1 d . . . . .
C20 C 0.6308(2) -0.00014(18) 0.78805(16) 0.0232(5) Uani 1 1 d . . . . .
H20 H 0.6590 -0.0513 0.8164 0.028 Uiso 1 1 calc R U . . .
C21 C 0.4906(2) -0.01826(18) 0.74273(16) 0.0214(5) Uani 1 1 d . . . . .
C22 C 0.4541(2) 0.05614(18) 0.70054(15) 0.0213(5) Uani 1 1 d . . . . .
H22 H 0.3623 0.0445 0.6665 0.026 Uiso 1 1 calc R U . . .
C23 C 0.8806(2) 0.10270(19) 0.84546(16) 0.0259(5) Uani 1 1 d . . . . .
C24 C 0.8983(3) 0.1984(2) 0.93399(17) 0.0383(7) Uani 1 1 d . . . . .
H24A H 0.8842 0.2625 0.9164 0.057 Uiso 1 1 calc R U . . .
H24B H 0.9940 0.2083 0.9672 0.057 Uiso 1 1 calc R U . . .
H24C H 0.8281 0.1853 0.9749 0.057 Uiso 1 1 calc R U . . .
C25 C 0.9936(2) 0.1225(2) 0.78269(18) 0.0333(6) Uani 1 1 d . . . . .
H25A H 0.9798 0.0633 0.7248 0.050 Uiso 1 1 calc R U . . .
H25B H 1.0883 0.1280 0.8158 0.050 Uiso 1 1 calc R U . . .
H25C H 0.9846 0.1889 0.7676 0.050 Uiso 1 1 calc R U . . .
C26 C 0.9088(3) 0.0044(2) 0.8746(2) 0.0427(7) Uani 1 1 d . . . . .
H26A H 0.8426 -0.0080 0.9181 0.064 Uiso 1 1 calc R U . . .
H26B H 1.0064 0.0161 0.9053 0.064 Uiso 1 1 calc R U . . .
H26C H 0.8955 -0.0578 0.8190 0.064 Uiso 1 1 calc R U . . .
C27 C 0.3854(2) -0.11258(19) 0.74661(17) 0.0266(6) Uani 1 1 d . . . . .
C28 C 0.4481(3) -0.21666(19) 0.71493(18) 0.0324(6) Uani 1 1 d . . . . .
H28A H 0.4689 -0.2285 0.6503 0.049 Uiso 1 1 calc R U . . .
H28B H 0.3795 -0.2762 0.7185 0.049 Uiso 1 1 calc R U . . .
H28C H 0.5357 -0.2115 0.7558 0.049 Uiso 1 1 calc R U . . .
C29 C 0.2455(2) -0.1258(2) 0.68334(19) 0.0380(7) Uani 1 1 d . . . . .
H29A H 0.2002 -0.0622 0.7045 0.057 Uiso 1 1 calc R U . . .
H29B H 0.1821 -0.1882 0.6865 0.057 Uiso 1 1 calc R U . . .
H29C H 0.2648 -0.1354 0.6186 0.057 Uiso 1 1 calc R U . . .
C30 C 0.3533(3) -0.0934(2) 0.84815(19) 0.0370(7) Uani 1 1 d . . . . .
H30A H 0.4417 -0.0849 0.8893 0.056 Uiso 1 1 calc R U . . .
H30B H 0.2880 -0.1542 0.8526 0.056 Uiso 1 1 calc R U . . .
H30C H 0.3096 -0.0287 0.8672 0.056 Uiso 1 1 calc R U . . .
C31 C 0.6159(2) 0.46077(19) 0.60850(15) 0.0207(5) Uani 1 1 d . . . . .
C32 C 0.6402(3) 0.5698(2) 0.62479(18) 0.0323(6) Uani 1 1 d . . . . .
H32 H 0.5887 0.6135 0.6674 0.039 Uiso 1 1 calc R U . . .
C33 C 0.7390(3) 0.6163(2) 0.57970(19) 0.0381(7) Uani 1 1 d . . . . .
H33 H 0.7559 0.6915 0.5927 0.046 Uiso 1 1 calc R U . . .
C34 C 0.8120(2) 0.5540(2) 0.51647(17) 0.0343(6) Uani 1 1 d . . . . .
H34 H 0.8802 0.5859 0.4862 0.041 Uiso 1 1 calc R U . . .
C35 C 0.7861(2) 0.4450(2) 0.49715(17) 0.0355(7) Uani 1 1 d . . . . .
H35 H 0.8346 0.4016 0.4522 0.043 Uiso 1 1 calc R U . . .
C36 C 0.6892(2) 0.3984(2) 0.54326(16) 0.0296(6) Uani 1 1 d . . . . .
H36 H 0.6729 0.3232 0.5301 0.036 Uiso 1 1 calc R U . . .
C37 C 0.3584(2) 0.19254(18) 0.59999(16) 0.0228(5) Uani 1 1 d . . . . .
C38 C 0.3626(3) 0.1341(2) 0.50737(17) 0.0315(6) Uani 1 1 d . . . . .
H38 H 0.4511 0.1199 0.4865 0.038 Uiso 1 1 calc R U . . .
C39 C 0.2387(3) 0.0965(2) 0.44558(18) 0.0366(6) Uani 1 1 d . . . . .
H39 H 0.2421 0.0564 0.3827 0.044 Uiso 1 1 calc R U . . .
C40 C 0.1104(3) 0.1177(2) 0.47605(19) 0.0381(7) Uani 1 1 d . . . . .
H40 H 0.0255 0.0926 0.4336 0.046 Uiso 1 1 calc R U . . .
C41 C 0.1041(3) 0.1747(2) 0.56703(18) 0.0331(6) Uani 1 1 d . . . . .
H41 H 0.0152 0.1885 0.5875 0.040 Uiso 1 1 calc R U . . .
C42 C 0.2278(2) 0.21232(19) 0.62919(17) 0.0278(6) Uani 1 1 d . . . . .
H42 H 0.2232 0.2518 0.6921 0.033 Uiso 1 1 calc R U . . .

loop_
_atom_site_aniso_label
_atom_site_aniso_U_11
_atom_site_aniso_U_22
_atom_site_aniso_U_33
_atom_site_aniso_U_23
_atom_site_aniso_U_13
_atom_site_aniso_U_12
C1 0.0156(11) 0.0208(13) 0.0207(12) 0.0056(10) 0.0011(9) 0.0035(9)
N1 0.0191(9) 0.0223(11) 0.0227(11) 0.0076(9) 0.0068(8) 0.0065(8)
O1 0.0127(8) 0.0363(10) 0.0305(10) -0.0008(8) 0.0017(7) 0.0075(7)
C2 0.0151(10) 0.0209(12) 0.0181(12) 0.0082(10) 0.0036(9) 0.0031(9)
O2 0.0248(9) 0.0260(10) 0.0387(11) 0.0121(8) -0.0031(7) -0.0008(7)
C3 0.0105(10) 0.0240(13) 0.0251(13) 0.0102(10) 0.0037(9) 0.0032(9)
C4 0.0150(10) 0.0201(12) 0.0204(12) 0.0082(10) 0.0027(9) 0.0030(9)
C5 0.0159(11) 0.0271(13) 0.0184(12) 0.0084(10) 0.0058(9) 0.0048(10)
C6 0.0120(10) 0.0248(13) 0.0198(12) 0.0106(10) 0.0036(8) 0.0036(9)
C7 0.0140(10) 0.0226(13) 0.0198(12) 0.0070(10) 0.0025(9) 0.0024(9)
C8 0.0166(11) 0.0263(14) 0.0204(12) 0.0067(10) 0.0021(9) 0.0047(10)
C9 0.0211(12) 0.0416(17) 0.0271(14) 0.0009(12) 0.0025(10) 0.0027(11)
C10 0.0196(12) 0.0319(15) 0.0279(14) 0.0066(11) 0.0000(10) 0.0004(11)
C11 0.0313(13) 0.0328(15) 0.0282(14) 0.0108(12) -0.0051(11) 0.0020(12)
C12 0.0125(10) 0.0283(14) 0.0224(12) 0.0087(10) 0.0044(9) 0.0026(9)
C13 0.0113(11) 0.0479(17) 0.0312(14) 0.0031(12) 0.0031(10) -0.0002(11)
C14 0.0141(11) 0.0456(17) 0.0331(15) 0.0165(12) 0.0084(10) 0.0028(11)
C15 0.0177(12) 0.0385(16) 0.0386(15) 0.0138(12) 0.0035(10) 0.0064(11)
C16 0.0193(11) 0.0226(13) 0.0199(12) 0.0062(10) 0.0052(9) 0.0049(10)
C17 0.0211(11) 0.0229(13) 0.0168(12) 0.0045(10) 0.0042(9) 0.0042(10)
C18 0.0197(11) 0.0220(13) 0.0249(13) 0.0067(10) 0.0038(9) 0.0012(10)
C19 0.0185(11) 0.0254(13) 0.0201(12) 0.0065(10) 0.0022(9) 0.0045(10)
C20 0.0246(12) 0.0248(13) 0.0240(13) 0.0105(10) 0.0046(10) 0.0089(10)
C21 0.0195(11) 0.0228(13) 0.0240(13) 0.0090(10) 0.0047(9) 0.0050(10)
C22 0.0182(11) 0.0245(13) 0.0214(12) 0.0069(10) 0.0021(9) 0.0042(10)
C23 0.0188(12) 0.0319(15) 0.0280(14) 0.0101(11) 0.0020(10) 0.0052(10)
C24 0.0223(13) 0.0544(19) 0.0301(15) 0.0009(13) -0.0013(11) 0.0063(13)
C25 0.0184(12) 0.0450(17) 0.0352(15) 0.0091(13) 0.0029(10) 0.0072(11)
C26 0.0245(14) 0.055(2) 0.0548(19) 0.0297(16) -0.0054(12) 0.0058(13)
C27 0.0241(12) 0.0248(14) 0.0328(15) 0.0130(11) 0.0016(10) 0.0018(10)
C28 0.0365(14) 0.0244(14) 0.0348(15) 0.0080(12) -0.0007(11) 0.0037(12)
C29 0.0265(14) 0.0333(16) 0.0562(19) 0.0229(14) -0.0061(12) -0.0031(12)
C30 0.0351(15) 0.0352(16) 0.0461(17) 0.0186(13) 0.0135(12) 0.0038(12)
C31 0.0138(11) 0.0307(14) 0.0189(12) 0.0084(10) 0.0018(9) 0.0060(10)
C32 0.0339(14) 0.0316(16) 0.0403(16) 0.0174(13) 0.0176(12) 0.0135(12)
C33 0.0379(15) 0.0371(17) 0.0492(18) 0.0247(14) 0.0167(13) 0.0065(13)
C34 0.0257(13) 0.056(2) 0.0270(14) 0.0216(13) 0.0068(11) 0.0021(13)
C35 0.0242(13) 0.0528(19) 0.0286(15) 0.0073(13) 0.0126(11) 0.0072(13)
C36 0.0257(13) 0.0355(15) 0.0259(14) 0.0056(12) 0.0060(10) 0.0043(11)
C37 0.0223(12) 0.0239(13) 0.0244(13) 0.0117(11) 0.0019(10) 0.0015(10)
C38 0.0303(14) 0.0353(16) 0.0279(14) 0.0066(12) 0.0071(11) 0.0051(12)
C39 0.0399(16) 0.0383(17) 0.0253(14) 0.0039(12) -0.0001(12) -0.0024(13)
C40 0.0343(15) 0.0392(17) 0.0355(16) 0.0123(13) -0.0103(12) -0.0076(13)
C41 0.0252(13) 0.0364(16) 0.0364(16) 0.0102(13) 0.0011(11) 0.0025(12)
C42 0.0257(13) 0.0291(15) 0.0279(14) 0.0077(11) 0.0046(10) 0.0024(11)

loop_
_atom_type_symbol
_atom_type_description
_atom_type_scat_dispersion_real
_atom_type_scat_dispersion_imag
_atom_type_scat_source
C C 0.0033 0.0016 'International Tables Vol C Tables 4.2.6.8 and 6.1.1.4'
H H 0.0000 0.0000 'International Tables Vol C Tables 4.2.6.8 and 6.1.1.4'
N N 0.0061 0.0033 'International Tables Vol C Tables 4.2.6.8 and 6.1.1.4'
O O 0.0106 0.0060 'International Tables Vol C Tables 4.2.6.8 and 6.1.1.4'

loop_
_geom_angle_atom_site_label_1
_geom_angle_atom_site_label_2
_geom_angle_atom_site_label_3
_geom_angle
_geom_angle_site_symmetry_1
_geom_angle_site_symmetry_3
_geom_angle_publ_flag
N1 C1 H1 107.5 . . ?
N1 C1 C2 108.15(17) . . ?
N1 C1 C31 109.90(16) . . ?
C2 C1 H1 107.5 . . ?
C31 C1 H1 107.5 . . ?
C31 C1 C2 115.97(18) . . ?
C16 N1 C1 120.54(18) . . ?
C3 O1 H1A 109.9 . . ?
C3 C2 C1 122.63(18) . . ?
C7 C2 C1 118.38(19) . . ?
C7 C2 C3 118.95(19) . . ?
C18 O2 H2 108.8 . . ?
O1 C3 C2 120.42(19) . . ?
O1 C3 C4 117.81(19) . . ?
C2 C3 C4 121.77(19) . . ?
C3 C4 C8 121.96(18) . . ?
C5 C4 C3 116.0(2) . . ?
C5 C4 C8 122.03(19) . . ?
C4 C5 H5 118.0 . . ?
C4 C5 C6 124.0(2) . . ?
C6 C5 H5 118.0 . . ?
C5 C6 C12 120.46(19) . . ?
C7 C6 C5 117.23(19) . . ?
C7 C6 C12 122.28(19) . . ?
C2 C7 H7 119.1 . . ?
C6 C7 C2 121.9(2) . . ?
C6 C7 H7 119.1 . . ?
C4 C8 C9 111.54(17) . . ?
C4 C8 C10 110.01(18) . . ?
C4 C8 C11 111.27(19) . . ?
C9 C8 C10 106.99(19) . . ?
C9 C8 C11 106.92(19) . . ?
C11 C8 C10 109.97(18) . . ?
C8 C9 H9A 109.5 . . ?
C8 C9 H9B 109.5 . . ?
C8 C9 H9C 109.5 . . ?
H9A C9 H9B 109.5 . . ?
H9A C9 H9C 109.5 . . ?
H9B C9 H9C 109.5 . . ?
C8 C10 H10A 109.5 . . ?
C8 C10 H10B 109.5 . . ?
C8 C10 H10C 109.5 . . ?
H10A C10 H10B 109.5 . . ?
H10A C10 H10C 109.5 . . ?
H10B C10 H10C 109.5 . . ?
C8 C11 H11A 109.5 . . ?
C8 C11 H11B 109.5 . . ?
C8 C11 H11C 109.5 . . ?
H11A C11 H11B 109.5 . . ?
H11A C11 H11C 109.5 . . ?
H11B C11 H11C 109.5 . . ?
C13 C12 C6 111.77(18) . . ?
C13 C12 C14 107.89(19) . . ?
C13 C12 C15 108.20(19) . . ?
C14 C12 C6 109.08(17) . . ?
C15 C12 C6 109.88(18) . . ?
C15 C12 C14 109.99(19) . . ?
C12 C13 H13A 109.5 . . ?
C12 C13 H13B 109.5 . . ?
C12 C13 H13C 109.5 . . ?
H13A C13 H13B 109.5 . . ?
H13A C13 H13C 109.5 . . ?
H13B C13 H13C 109.5 . . ?
C12 C14 H14A 109.5 . . ?
C12 C14 H14B 109.5 . . ?
C12 C14 H14C 109.5 . . ?
H14A C14 H14B 109.5 . . ?
H14A C14 H14C 109.5 . . ?
H14B C14 H14C 109.5 . . ?
C12 C15 H15A 109.5 . . ?
C12 C15 H15B 109.5 . . ?
C12 C15 H15C 109.5 . . ?
H15A C15 H15B 109.5 . . ?
H15A C15 H15C 109.5 . . ?
H15B C15 H15C 109.5 . . ?
N1 C16 C17 120.4(2) . . ?
N1 C16 C37 123.7(2) . . ?
C17 C16 C37 115.92(19) . . ?
C18 C17 C16 122.0(2) . . ?
C22 C17 C16 118.82(19) . . ?
C22 C17 C18 119.0(2) . . ?
O2 C18 C17 120.2(2) . . ?
O2 C18 C19 119.58(19) . . ?
C19 C18 C17 120.2(2) . . ?
C18 C19 C23 121.2(2) . . ?
C20 C19 C18 117.5(2) . . ?
C20 C19 C23 121.2(2) . . ?
C19 C20 H20 117.9 . . ?
C19 C20 C21 124.1(2) . . ?
C21 C20 H20 117.9 . . ?
C20 C21 C27 120.4(2) . . ?
C22 C21 C20 116.5(2) . . ?
C22 C21 C27 122.9(2) . . ?
C17 C22 H22 118.8 . . ?
C21 C22 C17 122.4(2) . . ?
C21 C22 H22 118.8 . . ?
C24 C23 C19 109.12(18) . . ?
C24 C23 C25 109.2(2) . . ?
C25 C23 C19 111.01(19) . . ?
C26 C23 C19 111.8(2) . . ?
C26 C23 C24 108.4(2) . . ?
C26 C23 C25 107.1(2) . . ?
C23 C24 H24A 109.5 . . ?
C23 C24 H24B 109.5 . . ?
C23 C24 H24C 109.5 . . ?
H24A C24 H24B 109.5 . . ?
H24A C24 H24C 109.5 . . ?
H24B C24 H24C 109.5 . . ?
C23 C25 H25A 109.5 . . ?
C23 C25 H25B 109.5 . . ?
C23 C25 H25C 109.5 . . ?
H25A C25 H25B 109.5 . . ?
H25A C25 H25C 109.5 . . ?
H25B C25 H25C 109.5 . . ?
C23 C26 H26A 109.5 . . ?
C23 C26 H26B 109.5 . . ?
C23 C26 H26C 109.5 . . ?
H26A C26 H26B 109.5 . . ?
H26A C26 H26C 109.5 . . ?
H26B C26 H26C 109.5 . . ?
C21 C27 C28 110.61(19) . . ?
C21 C27 C29 112.10(19) . . ?
C21 C27 C30 108.1(2) . . ?
C29 C27 C28 107.7(2) . . ?
C29 C27 C30 108.6(2) . . ?
C30 C27 C28 109.6(2) . . ?
C27 C28 H28A 109.5 . . ?
C27 C28 H28B 109.5 . . ?
C27 C28 H28C 109.5 . . ?
H28A C28 H28B 109.5 . . ?
H28A C28 H28C 109.5 . . ?
H28B C28 H28C 109.5 . . ?
C27 C29 H29A 109.5 . . ?
C27 C29 H29B 109.5 . . ?
C27 C29 H29C 109.5 . . ?
H29A C29 H29B 109.5 . . ?
H29A C29 H29C 109.5 . . ?
H29B C29 H29C 109.5 . . ?
C27 C30 H30A 109.5 . . ?
C27 C30 H30B 109.5 . . ?
C27 C30 H30C 109.5 . . ?
H30A C30 H30B 109.5 . . ?
H30A C30 H30C 109.5 . . ?
H30B C30 H30C 109.5 . . ?
C32 C31 C1 121.8(2) . . ?
C32 C31 C36 118.2(2) . . ?
C36 C31 C1 119.9(2) . . ?
C31 C32 H32 119.5 . . ?
C31 C32 C33 120.9(2) . . ?
C33 C32 H32 119.5 . . ?
C32 C33 H33 119.9 . . ?
C34 C33 C32 120.2(3) . . ?
C34 C33 H33 119.9 . . ?
C33 C34 H34 120.2 . . ?
C33 C34 C35 119.7(2) . . ?
C35 C34 H34 120.2 . . ?
C34 C35 H35 119.9 . . ?
C34 C35 C36 120.2(2) . . ?
C36 C35 H35 119.9 . . ?
C31 C36 H36 119.7 . . ?
C35 C36 C31 120.7(2) . . ?
C35 C36 H36 119.7 . . ?
C38 C37 C16 119.2(2) . . ?
C42 C37 C16 122.0(2) . . ?
C42 C37 C38 118.8(2) . . ?
C37 C38 H38 119.7 . . ?
C39 C38 C37 120.5(2) . . ?
C39 C38 H38 119.7 . . ?
C38 C39 H39 120.2 . . ?
C40 C39 C38 119.6(2) . . ?
C40 C39 H39 120.2 . . ?
C39 C40 H40 119.7 . . ?
C41 C40 C39 120.7(2) . . ?
C41 C40 H40 119.7 . . ?
C40 C41 H41 120.0 . . ?
C40 C41 C42 120.0(2) . . ?
C42 C41 H41 120.0 . . ?
C37 C42 H42 119.8 . . ?
C41 C42 C37 120.4(2) . . ?
C41 C42 H42 119.8 . . ?

loop_
_geom_bond_atom_site_label_1
_geom_bond_atom_site_label_2
_geom_bond_distance
_geom_bond_site_symmetry_2
_geom_bond_publ_flag
C1 H1 1.0000 . ?
C1 N1 1.483(3) . ?
C1 C2 1.527(3) . ?
C1 C31 1.522(3) . ?
N1 C16 1.289(3) . ?
O1 H1A 0.9876 . ?
O1 C3 1.382(2) . ?
C2 C3 1.393(3) . ?
C2 C7 1.392(3) . ?
O2 H2 0.9947 . ?
O2 C18 1.350(3) . ?
C3 C4 1.412(3) . ?
C4 C5 1.394(3) . ?
C4 C8 1.535(3) . ?
C5 H5 0.9500 . ?
C5 C6 1.398(3) . ?
C6 C7 1.382(3) . ?
C6 C12 1.545(3) . ?
C7 H7 0.9500 . ?
C8 C9 1.535(3) . ?
C8 C10 1.538(3) . ?
C8 C11 1.538(3) . ?
C9 H9A 0.9800 . ?
C9 H9B 0.9800 . ?
C9 H9C 0.9800 . ?
C10 H10A 0.9800 . ?
C10 H10B 0.9800 . ?
C10 H10C 0.9800 . ?
C11 H11A 0.9800 . ?
C11 H11B 0.9800 . ?
C11 H11C 0.9800 . ?
C12 C13 1.528(3) . ?
C12 C14 1.535(3) . ?
C12 C15 1.531(3) . ?
C13 H13A 0.9800 . ?
C13 H13B 0.9800 . ?
C13 H13C 0.9800 . ?
C14 H14A 0.9800 . ?
C14 H14B 0.9800 . ?
C14 H14C 0.9800 . ?
C15 H15A 0.9800 . ?
C15 H15B 0.9800 . ?
C15 H15C 0.9800 . ?
C16 C17 1.478(3) . ?
C16 C37 1.513(3) . ?
C17 C18 1.412(3) . ?
C17 C22 1.405(3) . ?
C18 C19 1.411(3) . ?
C19 C20 1.384(3) . ?
C19 C23 1.544(3) . ?
C20 H20 0.9500 . ?
C20 C21 1.412(3) . ?
C21 C22 1.376(3) . ?
C21 C27 1.524(3) . ?
C22 H22 0.9500 . ?
C23 C24 1.537(3) . ?
C23 C25 1.540(3) . ?
C23 C26 1.532(3) . ?
C24 H24A 0.9800 . ?
C24 H24B 0.9800 . ?
C24 H24C 0.9800 . ?
C25 H25A 0.9800 . ?
C25 H25B 0.9800 . ?
C25 H25C 0.9800 . ?
C26 H26A 0.9800 . ?
C26 H26B 0.9800 . ?
C26 H26C 0.9800 . ?
C27 C28 1.539(3) . ?
C27 C29 1.536(3) . ?
C27 C30 1.538(3) . ?
C28 H28A 0.9800 . ?
C28 H28B 0.9800 . ?
C28 H28C 0.9800 . ?
C29 H29A 0.9800 . ?
C29 H29B 0.9800 . ?
C29 H29C 0.9800 . ?
C30 H30A 0.9800 . ?
C30 H30B 0.9800 . ?
C30 H30C 0.9800 . ?
C31 C32 1.382(3) . ?
C31 C36 1.393(3) . ?
C32 H32 0.9500 . ?
C32 C33 1.391(3) . ?
C33 H33 0.9500 . ?
C33 C34 1.373(4) . ?
C34 H34 0.9500 . ?
C34 C35 1.376(4) . ?
C35 H35 0.9500 . ?
C35 C36 1.390(3) . ?
C36 H36 0.9500 . ?
C37 C38 1.395(3) . ?
C37 C42 1.390(3) . ?
C38 H38 0.9500 . ?
C38 C39 1.387(3) . ?
C39 H39 0.9500 . ?
C39 C40 1.380(4) . ?
C40 H40 0.9500 . ?
C40 C41 1.373(4) . ?
C41 H41 0.9500 . ?
C41 C42 1.388(3) . ?
C42 H42 0.9500 . ?

loop_
_geom_torsion_atom_site_label_1
_geom_torsion_atom_site_label_2
_geom_torsion_atom_site_label_3
_geom_torsion_atom_site_label_4
_geom_torsion
_geom_torsion_site_symmetry_1
_geom_torsion_site_symmetry_2
_geom_torsion_site_symmetry_3
_geom_torsion_site_symmetry_4
_geom_torsion_publ_flag
C1 N1 C16 C17 -174.74(18) . . . . ?
C1 N1 C16 C37 5.6(3) . . . . ?
C1 C2 C3 O1 -0.6(3) . . . . ?
C1 C2 C3 C4 178.9(2) . . . . ?
C1 C2 C7 C6 178.1(2) . . . . ?
C1 C31 C32 C33 -178.6(2) . . . . ?
C1 C31 C36 C35 177.6(2) . . . . ?
N1 C1 C2 C3 64.1(3) . . . . ?
N1 C1 C2 C7 -113.4(2) . . . . ?
N1 C1 C31 C32 -136.8(2) . . . . ?
N1 C1 C31 C36 46.8(3) . . . . ?
N1 C16 C17 C18 -11.8(3) . . . . ?
N1 C16 C17 C22 163.8(2) . . . . ?
N1 C16 C37 C38 99.8(3) . . . . ?
N1 C16 C37 C42 -82.2(3) . . . . ?
O1 C3 C4 C5 -176.86(19) . . . . ?
O1 C3 C4 C8 3.2(3) . . . . ?
C2 C1 N1 C16 104.2(2) . . . . ?
C2 C1 C31 C32 -13.8(3) . . . . ?
C2 C1 C31 C36 169.8(2) . . . . ?
C2 C3 C4 C5 3.6(3) . . . . ?
C2 C3 C4 C8 -176.4(2) . . . . ?
O2 C18 C19 C20 175.2(2) . . . . ?
O2 C18 C19 C23 -1.8(3) . . . . ?
C3 C2 C7 C6 0.5(3) . . . . ?
C3 C4 C5 C6 -0.6(3) . . . . ?
C3 C4 C8 C9 179.7(2) . . . . ?
C3 C4 C8 C10 61.2(3) . . . . ?
C3 C4 C8 C11 -61.0(3) . . . . ?
C4 C5 C6 C7 -2.3(3) . . . . ?
C4 C5 C6 C12 176.2(2) . . . . ?
C5 C4 C8 C9 -0.3(3) . . . . ?
C5 C4 C8 C10 -118.8(2) . . . . ?
C5 C4 C8 C11 119.0(2) . . . . ?
C5 C6 C7 C2 2.3(3) . . . . ?
C5 C6 C12 C13 -175.1(2) . . . . ?
C5 C6 C12 C14 -55.8(3) . . . . ?
C5 C6 C12 C15 64.8(3) . . . . ?
C7 C2 C3 O1 176.82(19) . . . . ?
C7 C2 C3 C4 -3.6(3) . . . . ?
C7 C6 C12 C13 3.4(3) . . . . ?
C7 C6 C12 C14 122.6(2) . . . . ?
C7 C6 C12 C15 -116.7(2) . . . . ?
C8 C4 C5 C6 179.4(2) . . . . ?
C12 C6 C7 C2 -176.2(2) . . . . ?
C16 C17 C18 O2 -1.4(3) . . . . ?
C16 C17 C18 C19 177.9(2) . . . . ?
C16 C17 C22 C21 -174.2(2) . . . . ?
C16 C37 C38 C39 178.1(2) . . . . ?
C16 C37 C42 C41 -178.1(2) . . . . ?
C17 C16 C37 C38 -79.9(3) . . . . ?
C17 C16 C37 C42 98.1(3) . . . . ?
C17 C18 C19 C20 -4.0(3) . . . . ?
C17 C18 C19 C23 178.9(2) . . . . ?
C18 C17 C22 C21 1.6(3) . . . . ?
C18 C19 C20 C21 2.2(3) . . . . ?
C18 C19 C23 C24 65.0(3) . . . . ?
C18 C19 C23 C25 -55.4(3) . . . . ?
C18 C19 C23 C26 -175.0(2) . . . . ?
C19 C20 C21 C22 1.4(3) . . . . ?
C19 C20 C21 C27 -175.1(2) . . . . ?
C20 C19 C23 C24 -111.9(2) . . . . ?
C20 C19 C23 C25 127.6(2) . . . . ?
C20 C19 C23 C26 8.0(3) . . . . ?
C20 C21 C22 C17 -3.4(3) . . . . ?
C20 C21 C27 C28 -52.8(3) . . . . ?
C20 C21 C27 C29 -173.1(2) . . . . ?
C20 C21 C27 C30 67.3(3) . . . . ?
C22 C17 C18 O2 -177.0(2) . . . . ?
C22 C17 C18 C19 2.2(3) . . . . ?
C22 C21 C27 C28 130.9(2) . . . . ?
C22 C21 C27 C29 10.6(3) . . . . ?
C22 C21 C27 C30 -109.0(2) . . . . ?
C23 C19 C20 C21 179.3(2) . . . . ?
C27 C21 C22 C17 173.1(2) . . . . ?
C31 C1 N1 C16 -128.3(2) . . . . ?
C31 C1 C2 C3 -59.8(3) . . . . ?
C31 C1 C2 C7 122.7(2) . . . . ?
C31 C32 C33 C34 1.4(4) . . . . ?
C32 C31 C36 C35 1.1(3) . . . . ?
C32 C33 C34 C35 0.6(4) . . . . ?
C33 C34 C35 C36 -1.7(4) . . . . ?
C34 C35 C36 C31 0.8(4) . . . . ?
C36 C31 C32 C33 -2.2(4) . . . . ?
C37 C16 C17 C18 167.9(2) . . . . ?
C37 C16 C17 C22 -16.4(3) . . . . ?
C37 C38 C39 C40 0.3(4) . . . . ?
C38 C37 C42 C41 -0.2(4) . . . . ?
C38 C39 C40 C41 -0.6(4) . . . . ?
C39 C40 C41 C42 0.5(4) . . . . ?
C40 C41 C42 C37 -0.1(4) . . . . ?
C42 C37 C38 C39 0.1(4) . . . . ?
